data_2013803
loop_
_publ_author_name
'Glidewell, Christopher'
'Low, John N.'
'Skakle, Janet M. S.'
'Wardell, James L.'

_publ_section_title
;
 A three-dimensional hydrogen-bonded framework in
 <i>N</i>-(3-nitrophenyl)phthalimide, and hydrogen-bonded chains of
 rings in <i>N</i>-(3,5-dinitrophenyl)phthalimide, linked into sheets
 by dipolar interactions
;
_journal_issue 1
_journal_name_full 'Acta Crystallographica Section C'
_journal_page_first o24
_journal_page_last o27
_journal_paper_doi 10.1107/S0108270103026052
_journal_volume 60
_journal_year 2004
_chemical_formula_moiety 'C14 H7 N3 O6'
_chemical_formula_sum 'C14 H7 N3 O6'
_chemical_formula_weight 313.23
_chemical_name_systematic
;
N-(3,5-Dinitrophenyl)phthalimide
;
_space_group_IT_number 13
_symmetry_cell_setting monoclinic
_symmetry_space_group_name_Hall '-P 2yac'
_symmetry_space_group_name_H-M 'P 1 2/n 1'
_atom_sites_solution_hydrogens geom
_atom_sites_solution_primary direct
_atom_sites_solution_secondary difmap
_cell_angle_alpha 90
_cell_angle_beta 101.335(6)
_cell_angle_gamma 90
_cell_formula_units_Z 2
_cell_length_a 5.0936(7)
_cell_length_b 12.6297(18)
_cell_length_c 10.366(2)
_cell_measurement_reflns_used 1470
_cell_measurement_temperature 120(2)
_cell_measurement_theta_max 27.50
_cell_measurement_theta_min 3.23
_cell_volume 653.84(18)
_computing_cell_refinement 'DENZO--SMN (Otwinowski & Minor, 1997)'
_computing_data_collection 'KappaCCD Server Software (Nonius, 1997)'
_computing_data_reduction DENZO--SMN
_computing_molecular_graphics 'PLATON (Spek, 2003)'
_computing_publication_material 'SHELXL97 and PRPKAPPA (Ferguson, 1999)'
_computing_structure_refinement 'SHELXL97 (Sheldrick, 1997)'
_computing_structure_solution 'SHELXS97 (Sheldrick, 1997)'
_diffrn_ambient_temperature 120(2)
_diffrn_measured_fraction_theta_full 0.998
_diffrn_measured_fraction_theta_max 0.972
_diffrn_measurement_device_type 'Nonius KappaCCD'
_diffrn_measurement_method '\f scans, and \w scans with \k offsets'
_diffrn_radiation_monochromator graphite
_diffrn_radiation_source 'rotating anode'
_diffrn_radiation_type 'Mo K\a'
_diffrn_radiation_wavelength 0.71073
_diffrn_reflns_av_R_equivalents 0.0775
_diffrn_reflns_av_sigmaI/netI 0.0787
_diffrn_reflns_limit_h_max 6
_diffrn_reflns_limit_h_min -6
_diffrn_reflns_limit_k_max 16
_diffrn_reflns_limit_k_min -16
_diffrn_reflns_limit_l_max 13
_diffrn_reflns_limit_l_min -13
_diffrn_reflns_number 6913
_diffrn_reflns_theta_full 26.50
_diffrn_reflns_theta_max 27.50
_diffrn_reflns_theta_min 3.23
_diffrn_standards_decay_% negligible
_exptl_absorpt_coefficient_mu 0.128
_exptl_absorpt_correction_T_max 0.995
_exptl_absorpt_correction_T_min 0.933
_exptl_absorpt_correction_type multi-scan
_exptl_absorpt_process_details '(DENZO--SMN; Otwinowski & Minor, 1997)'
_exptl_crystal_colour colourless
_exptl_crystal_density_diffrn 1.591
_exptl_crystal_density_method 'not measured'
_exptl_crystal_description needle
_exptl_crystal_F_000 320
_exptl_crystal_size_max 0.50
_exptl_crystal_size_mid 0.10
_exptl_crystal_size_min 0.04
_refine_diff_density_max 0.24
_refine_diff_density_min -0.40
_refine_ls_extinction_method none
_refine_ls_goodness_of_fit_ref 1.000
_refine_ls_hydrogen_treatment constr
_refine_ls_matrix_type full
_refine_ls_number_parameters 106
_refine_ls_number_reflns 1470
_refine_ls_number_restraints 0
_refine_ls_restrained_S_all 1.000
_refine_ls_R_factor_all 0.1019
_refine_ls_R_factor_gt 0.0520
_refine_ls_shift/su_max 0.000
_refine_ls_shift/su_mean 0.000
_refine_ls_structure_factor_coef Fsqd
_refine_ls_weighting_details 'w=1/[\s^2^(Fo^2^)+(0.0655P)^2^] where P=(Fo^2^+2Fc^2^)/3'
_refine_ls_weighting_scheme calc
_refine_ls_wR_factor_gt 0.1094
_refine_ls_wR_factor_ref 0.1284
_reflns_number_gt 914
_reflns_number_total 1470
_reflns_threshold_expression I>2\s(I)
_cod_data_source_file gg1199.cif
_cod_data_source_block II
_cod_depositor_comments
;
The following automatic conversions were performed:

'_exptl_absorpt_correction_type' value 'Multi-scan' changed to
'multi-scan' according to
/home/saulius/struct/CIF-dictionaries/cif_core.dic dictionary named
'cif_core.dic' version 2.4.1 from 2010-06-29.

Automatic conversion script
Id: cif_fix_values 1715 2011-07-08 13:25:40Z adriana 
;
_cod_original_sg_symbol_H-M 'P 2/n'
_cod_database_code 2013803
_cod_database_fobs_code 2013803

loop_
_symmetry_equiv_pos_as_xyz
'x, y, z'
'-x+1/2, y, -z+1/2'
'-x, -y, -z'
'x+1/2, -y, z+1/2'

loop_
_atom_site_label
_atom_site_fract_x
_atom_site_fract_y
_atom_site_fract_z
_atom_site_U_iso_or_equiv
_atom_site_adp_type
_atom_site_calc_flag
_atom_site_refinement_flags
_atom_site_occupancy
_atom_site_disorder_assembly
_atom_site_disorder_group
_atom_site_type_symbol
N1 0.2500 0.37629(17) 0.7500 0.0226(6) Uani d S 1 . . N
C1 0.0390(4) 0.31442(16) 0.68110(19) 0.0235(5) Uani d . 1 . . C
O1 -0.1659(3) 0.34953(10) 0.61631(14) 0.0274(4) Uani d . 1 . . O
C2 0.1267(4) 0.20282(15) 0.7077(2) 0.0245(5) Uani d . 1 . . C
C3 -0.0026(4) 0.10993(18) 0.6631(2) 0.0326(5) Uani d . 1 . . C
C4 0.1276(4) 0.01564(18) 0.7072(3) 0.0413(6) Uani d . 1 . . C
C11 0.2500 0.4893(2) 0.7500 0.0210(6) Uani d S 1 . . C
C12 0.0935(4) 0.54315(16) 0.82428(19) 0.0232(5) Uani d . 1 . . C
C13 0.0997(4) 0.65247(15) 0.82276(18) 0.0224(5) Uani d . 1 . . C
N13 -0.0639(3) 0.71134(14) 0.90124(16) 0.0269(4) Uani d . 1 . . N
O31 -0.2117(3) 0.66002(11) 0.95792(14) 0.0305(4) Uani d . 1 . . O
O32 -0.0481(3) 0.80857(12) 0.90361(15) 0.0398(5) Uani d . 1 . . O
C14 0.2500 0.7098(2) 0.7500 0.0238(6) Uani d S 1 . . C
H3 -0.1721 0.1102 0.6051 0.039 Uiso calc R 1 . . H
H4 0.0459 -0.0500 0.6778 0.050 Uiso calc R 1 . . H
H12 -0.0141 0.5060 0.8744 0.028 Uiso calc R 1 . . H
H14 0.2500 0.7850 0.7500 0.029 Uiso calc SR 1 . . H

loop_
_atom_site_aniso_label
_atom_site_aniso_U_11
_atom_site_aniso_U_22
_atom_site_aniso_U_33
_atom_site_aniso_U_12
_atom_site_aniso_U_13
_atom_site_aniso_U_23
N1 0.0237(13) 0.0198(13) 0.0236(14) 0.000 0.0030(10) 0.000
C1 0.0248(11) 0.0285(12) 0.0180(11) -0.0014(8) 0.0060(8) -0.0027(9)
O1 0.0240(7) 0.0294(8) 0.0277(9) 0.0014(6) 0.0028(6) 0.0005(6)
C2 0.0255(10) 0.0248(12) 0.0237(12) -0.0004(8) 0.0056(8) -0.0008(9)
C3 0.0299(12) 0.0313(13) 0.0353(13) -0.0014(9) 0.0033(10) -0.0028(10)
C4 0.0426(14) 0.0242(13) 0.0537(17) -0.0043(10) 0.0013(11) -0.0031(11)
C11 0.0216(15) 0.0201(16) 0.0206(16) 0.000 0.0020(11) 0.000
C12 0.0211(11) 0.0287(12) 0.0186(11) -0.0008(8) 0.0014(8) 0.0010(8)
C13 0.0239(10) 0.0243(12) 0.0173(11) 0.0030(8) 0.0002(8) -0.0010(8)
N13 0.0264(10) 0.0302(11) 0.0226(10) 0.0043(7) 0.0012(7) -0.0017(8)
O31 0.0240(8) 0.0400(10) 0.0287(9) -0.0011(6) 0.0078(6) -0.0016(7)
O32 0.0549(10) 0.0251(10) 0.0422(11) 0.0088(7) 0.0164(8) -0.0008(7)
C14 0.0228(15) 0.0228(16) 0.0234(16) 0.000 -0.0014(11) 0.000

loop_
_atom_type_symbol
_atom_type_description
_atom_type_scat_dispersion_real
_atom_type_scat_dispersion_imag
_atom_type_scat_source
C C 0.0033 0.0016 'International Tables Vol C Tables 4.2.6.8 and 6.1.1.4'
H H 0.0000 0.0000 'International Tables Vol C Tables 4.2.6.8 and 6.1.1.4'
N N 0.0061 0.0033 'International Tables Vol C Tables 4.2.6.8 and 6.1.1.4'
O O 0.0106 0.0060 'International Tables Vol C Tables 4.2.6.8 and 6.1.1.4'

loop_
_geom_angle_atom_site_label_1
_geom_angle_atom_site_label_2
_geom_angle_atom_site_label_3
_geom_angle_site_symmetry_1
_geom_angle_site_symmetry_3
_geom_angle
_geom_angle_publ_flag
C1 N1 C1 . 2_556 112.4(2) no
C1 N1 C11 . . 123.79(11) no
C1 N1 C11 2_556 . 123.79(11) no
O1 C1 N1 . . 124.68(19) no
O1 C1 C2 . . 130.20(18) no
N1 C1 C2 . . 105.12(16) no
C3 C2 C2 . 2_556 121.77(12) no
C3 C2 C1 . . 129.58(18) no
C2 C2 C1 2_556 . 108.64(10) no
C2 C3 C4 . . 116.8(2) no
C2 C3 H3 . . 121.6 no
C4 C3 H3 . . 121.6 no
C4 C4 C3 2_556 . 121.42(13) no
C4 C4 H4 2_556 . 119.3 no
C3 C4 H4 . . 119.3 no
C12 C11 C12 . 2_556 121.4(2) no
C12 C11 N1 . . 119.28(12) no
C12 C11 N1 2_556 . 119.28(12) no
C13 C12 C11 . . 117.76(18) no
C13 C12 H12 . . 121.1 no
C11 C12 H12 . . 121.1 no
C14 C13 C12 . . 123.16(19) no
C14 C13 N13 . . 118.09(18) no
C12 C13 N13 . . 118.75(17) no
O31 N13 O32 . . 124.15(16) no
O31 N13 C13 . . 117.65(17) no
O32 N13 C13 . . 118.18(16) no
C13 C14 C13 . 2_556 116.7(3) no
C13 C14 H14 . . 121.6 no
C13 C14 H14 2_556 . 121.6 no

loop_
_geom_bond_atom_site_label_1
_geom_bond_atom_site_label_2
_geom_bond_site_symmetry_2
_geom_bond_distance
_geom_bond_publ_flag
N1 C1 . 1.405(2) no
N1 C1 2_556 1.405(2) no
N1 C11 . 1.428(3) no
C1 O1 . 1.209(2) no
C1 C2 . 1.488(3) no
C2 C3 . 1.380(3) no
C2 C2 2_556 1.383(4) no
C3 C4 . 1.396(3) no
C3 H3 . 0.95 no
C4 C4 2_556 1.381(5) no
C4 H4 . 0.95 no
C11 C12 . 1.390(2) no
C11 C12 2_556 1.390(2) no
C12 C13 . 1.381(3) no
C12 H12 . 0.95 no
C13 C14 . 1.381(2) no
C13 N13 . 1.475(2) no
N13 O31 . 1.227(2) no
N13 O32 . 1.231(2) no
C14 C13 2_556 1.381(2) no
C14 H14 . 0.95 no

loop_
_geom_hbond_atom_site_label_D
_geom_hbond_atom_site_label_H
_geom_hbond_atom_site_label_A
_geom_hbond_site_symmetry_A
_geom_hbond_distance_DH
_geom_hbond_distance_HA
_geom_hbond_distance_DA
_geom_hbond_angle_DHA
_geom_hbond_publ_flag
C12 H12 O1 2_456 0.95 2.58 3.410(2) 147 y

loop_
_geom_torsion_atom_site_label_1
_geom_torsion_atom_site_label_2
_geom_torsion_atom_site_label_3
_geom_torsion_atom_site_label_4
_geom_torsion_site_symmetry_1
_geom_torsion_site_symmetry_4
_geom_torsion
_geom_torsion_publ_flag
C1 N1 C1 O1 2_556 . 178.9(2) no
C11 N1 C1 O1 . . -1.1(2) no
C1 N1 C1 C2 2_556 . -0.76(9) no
C11 N1 C1 C2 . . 179.24(9) no
O1 C1 C2 C3 . . 1.2(3) no
N1 C1 C2 C3 . . -179.21(19) no
O1 C1 C2 C2 . 2_556 -177.5(2) no
N1 C1 C2 C2 . 2_556 2.1(2) no
C2 C2 C3 C4 2_556 . -0.1(4) no
C1 C2 C3 C4 . . -178.6(2) no
C2 C3 C4 C4 . 2_556 0.8(4) no
C1 N1 C11 C12 . . 75.37(13) no
C1 N1 C11 C12 2_556 . -104.63(13) no
C1 N1 C11 C12 . 2_556 -104.63(13) no
C1 N1 C11 C12 2_556 2_556 75.37(13) no
C12 C11 C12 C13 2_556 . -0.44(12) no
N1 C11 C12 C13 . . 179.56(12) no
C11 C12 C13 C14 . . 0.9(3) no
C11 C12 C13 N13 . . -179.76(13) no
C14 C13 N13 O31 . . 174.82(14) no
C12 C13 N13 O31 . . -4.5(2) no
C14 C13 N13 O32 . . -3.7(2) no
C12 C13 N13 O32 . . 176.95(17) no
C12 C13 C14 C13 . 2_556 -0.48(13) no
N13 C13 C14 C13 . 2_556 -179.79(18) no
